data_4072628
loop_
_publ_author_name
'de Fr\'emont, Pierre'
'Singh, Rohit'
'Stevens, Edwin D.'
'Petersen, Jeffrey L.'
'Nolan, Steven P.'

_publ_section_title
;
 Synthesis, Characterization and Reactivity ofN-Heterocyclic Carbene
 Gold(III) Complexes
;
_journal_issue 6
_journal_name_full Organometallics
_journal_page_first 1376
_journal_paper_doi 10.1021/om060887t
_journal_volume 26
_journal_year 2007
_chemical_formula_sum 'C21.5 H27.01 Au Br3 Cl1.01 N2'
_chemical_formula_weight 785.90
_chemical_name_systematic
; 
 ? 
;
_space_group_IT_number 14
_symmetry_cell_setting monoclinic
_symmetry_space_group_name_Hall '-P 2ybc'
_symmetry_space_group_name_H-M 'P 1 21/c 1'
_atom_sites_solution_hydrogens geom
_atom_sites_solution_primary direct
_atom_sites_solution_secondary difmap
_audit_creation_method SHELXL-97
_cell_angle_alpha 90.00
_cell_angle_beta 95.611(2)
_cell_angle_gamma 90.00
_cell_formula_units_Z 4
_cell_length_a 8.7226(8)
_cell_length_b 16.0470(15)
_cell_length_c 19.7576(18)
_cell_measurement_reflns_used 47389
_cell_measurement_temperature 295(2)
_cell_measurement_theta_max 30.605
_cell_measurement_theta_min 2.346
_cell_volume 2752.3(4)
_computing_cell_refinement 'Bruker SMART'
_computing_data_collection 'Bruker SMART'
_computing_data_reduction 'Bruker SAINT'
_computing_molecular_graphics 'Bruker SHELXTL'
_computing_publication_material 'Bruker SHELXTL'
_computing_structure_refinement 'SHELXL-97 (Sheldrick, 1997)'
_computing_structure_solution 'SHELXS-97 (Sheldrick, 1990)'
_diffrn_ambient_temperature 295(2)
_diffrn_measured_fraction_theta_full 0.998
_diffrn_measured_fraction_theta_max 0.998
_diffrn_measurement_device_type 'CCD area detector'
_diffrn_measurement_method 'phi and omega scans'
_diffrn_radiation_monochromator graphite
_diffrn_radiation_source 'fine-focus sealed tube'
_diffrn_radiation_type MoK\a
_diffrn_radiation_wavelength 0.71073
_diffrn_reflns_av_R_equivalents 0.0603
_diffrn_reflns_av_sigmaI/netI 0.0300
_diffrn_reflns_limit_h_max 9
_diffrn_reflns_limit_h_min -9
_diffrn_reflns_limit_k_max 17
_diffrn_reflns_limit_k_min -17
_diffrn_reflns_limit_l_max 21
_diffrn_reflns_limit_l_min -21
_diffrn_reflns_number 39906
_diffrn_reflns_theta_full 22.50
_diffrn_reflns_theta_max 22.50
_diffrn_reflns_theta_min 2.43
_exptl_absorpt_coefficient_mu 9.808
_exptl_absorpt_correction_T_max 0.713425
_exptl_absorpt_correction_T_min 0.226582
_exptl_absorpt_correction_type empirical
_exptl_crystal_colour orange
_exptl_crystal_density_diffrn 1.897
_exptl_crystal_density_meas 0
_exptl_crystal_density_method 'not measured'
_exptl_crystal_description plate
_exptl_crystal_F_000 1485
_exptl_crystal_size_max 0.60
_exptl_crystal_size_mid 0.40
_exptl_crystal_size_min 0.10
_refine_diff_density_max 1.610
_refine_diff_density_min -0.797
_refine_diff_density_rms 0.127
_refine_ls_extinction_method none
_refine_ls_goodness_of_fit_ref 1.095
_refine_ls_hydrogen_treatment mixed
_refine_ls_matrix_type full
_refine_ls_number_parameters 278
_refine_ls_number_reflns 3600
_refine_ls_number_restraints 240
_refine_ls_restrained_S_all 1.066
_refine_ls_R_factor_all 0.0571
_refine_ls_R_factor_gt 0.0490
_refine_ls_shift/su_max 0.056
_refine_ls_shift/su_mean 0.006
_refine_ls_structure_factor_coef Fsqd
_refine_ls_weighting_details 'calc w=1/[\s^2^(Fo^2^)+(0.0615P)^2^+73.1221P] where P=(Fo^2^+2Fc^2^)/3'
_refine_ls_weighting_scheme calc
_refine_ls_wR_factor_gt 0.1291
_refine_ls_wR_factor_ref 0.1332
_reflns_number_gt 3197
_reflns_number_total 3600
_reflns_threshold_expression >2sigma(I)
_cod_data_source_file om060887tsi20060923_010452.cif
_cod_data_source_block nol335m
_cod_depositor_comments
;
The following automatic conversions were performed:

'_symmetry_cell_setting' value 'Monoclinic' changed to 'monoclinic'
according to /home/saulius/struct/CIF-dictionaries/cif_core.dic
dictionary named 'cif_core.dic' version 2.4.1 from 2010-06-29.

Automatic conversion script
Id: cif_fix_values 1715 2011-07-08 13:25:40Z adriana 
;
_cod_original_sg_symbol_H-M P2(1)/c
_cod_original_formula_sum 'C21.50 H27.01 Au Br3 Cl1.01 N2'
_cod_database_code 4072628

loop_
_symmetry_equiv_pos_as_xyz
'x, y, z'
'-x, y+1/2, -z+1/2'
'-x, -y, -z'
'x, -y-1/2, z-1/2'

loop_
_atom_site_label
_atom_site_type_symbol
_atom_site_fract_x
_atom_site_fract_y
_atom_site_fract_z
_atom_site_U_iso_or_equiv
_atom_site_adp_type
_atom_site_occupancy
_atom_site_symmetry_multiplicity
_atom_site_calc_flag
_atom_site_refinement_flags
Au1 Au 0.45192(6) 0.29058(3) 0.29724(3) 0.0343(2) Uani 1 1 d U
Br1 Br 0.71267(18) 0.25163(11) 0.34330(10) 0.0632(5) Uani 1 1 d U
N1 N 0.1424(12) 0.3771(7) 0.2751(6) 0.041(2) Uani 1 1 d U
C1 C 0.1810(15) 0.4496(9) 0.3164(7) 0.038(2) Uani 1 1 d U
Cl1 Cl -0.234(4) 0.4141(17) 0.0564(13) 0.257(15) Uani 0.53(3) 1 d PDU
Br2 Br 0.3626(2) 0.25329(13) 0.40487(9) 0.0652(5) Uani 1 1 d U
N2 N 0.1558(13) 0.2614(7) 0.2171(6) 0.041(2) Uani 1 1 d U
C2 C 0.1291(15) 0.4539(9) 0.3796(7) 0.040(3) Uani 1 1 d U
Cl2 Cl -0.074(4) 0.393(2) -0.0378(14) 0.270(16) Uani 0.53(3) 1 d PDU
Br3 Br 0.55110(19) 0.33417(12) 0.19284(9) 0.0587(5) Uani 1 1 d U
C3 C 0.1594(17) 0.5267(9) 0.4165(8) 0.045(3) Uani 1 1 d U
H3 H 0.1261 0.5302 0.4597 0.053 Uiso 1 1 calc R
C4 C 0.2356(17) 0.5939(9) 0.3929(8) 0.045(3) Uani 1 1 d U
C5 C 0.2796(18) 0.5873(9) 0.3270(8) 0.046(3) Uani 1 1 d U
H5 H 0.3273 0.6328 0.3088 0.055 Uiso 1 1 calc R
C6 C 0.2554(17) 0.5161(9) 0.2874(8) 0.043(3) Uani 1 1 d U
C7 C 0.0369(18) 0.3858(10) 0.4092(9) 0.055(4) Uani 1 1 d U
H7A H 0.0610 0.3841 0.4576 0.082 Uiso 1 1 calc R
H7B H 0.0621 0.3331 0.3900 0.082 Uiso 1 1 calc R
H7C H -0.0710 0.3967 0.3987 0.082 Uiso 1 1 calc R
C8 C 0.269(2) 0.6709(10) 0.4356(9) 0.059(4) Uani 1 1 d U
H8A H 0.3334 0.7080 0.4125 0.088 Uiso 1 1 calc R
H8B H 0.3220 0.6554 0.4787 0.088 Uiso 1 1 calc R
H8C H 0.1746 0.6984 0.4426 0.088 Uiso 1 1 calc R
C9 C 0.301(2) 0.5163(10) 0.2160(8) 0.059(4) Uani 1 1 d U
H9A H 0.2728 0.4641 0.1945 0.089 Uiso 1 1 calc R
H9B H 0.4101 0.5242 0.2170 0.089 Uiso 1 1 calc R
H9C H 0.2486 0.5608 0.1908 0.089 Uiso 1 1 calc R
C10 C 0.2307(15) 0.3145(8) 0.2568(7) 0.036(2) Uani 1 1 d U
C11 C -0.0098(17) 0.3727(10) 0.2347(8) 0.052(3) Uani 1 1 d U
H11A H -0.0204 0.4162 0.2005 0.062 Uiso 1 1 calc R
H11B H -0.0928 0.3778 0.2638 0.062 Uiso 1 1 calc R
C12 C -0.0090(18) 0.2869(10) 0.2021(9) 0.052(3) Uani 1 1 d U
H12A H -0.0775 0.2489 0.2227 0.062 Uiso 1 1 calc R
H12B H -0.0384 0.2898 0.1536 0.062 Uiso 1 1 calc R
C13 C 0.2138(16) 0.1898(9) 0.1844(8) 0.041(2) Uani 1 1 d U
C14 C 0.2212(17) 0.1130(9) 0.2186(8) 0.044(3) Uani 1 1 d U
C15 C 0.2820(16) 0.0455(9) 0.1855(8) 0.044(3) Uani 1 1 d U
H15 H 0.2923 -0.0055 0.2079 0.053 Uiso 1 1 calc R
C16 C 0.3277(17) 0.0518(9) 0.1201(8) 0.043(3) Uani 1 1 d U
C17 C 0.3087(17) 0.1270(9) 0.0871(8) 0.045(3) Uani 1 1 d U
H17 H 0.3355 0.1313 0.0428 0.055 Uiso 1 1 calc R
C18 C 0.2510(17) 0.1966(9) 0.1175(8) 0.044(3) Uani 1 1 d U
C19 C 0.163(2) 0.1023(11) 0.2871(9) 0.066(4) Uani 1 1 d U
H19A H 0.0647 0.0748 0.2819 0.099 Uiso 1 1 calc R
H19B H 0.1520 0.1560 0.3075 0.099 Uiso 1 1 calc R
H19C H 0.2347 0.0693 0.3156 0.099 Uiso 1 1 calc R
C20 C 0.3980(17) -0.0229(9) 0.0864(9) 0.053(4) Uani 1 1 d U
H20A H 0.5083 -0.0201 0.0940 0.079 Uiso 1 1 calc R
H20B H 0.3672 -0.0220 0.0384 0.079 Uiso 1 1 calc R
H20C H 0.3627 -0.0735 0.1056 0.079 Uiso 1 1 calc R
C21 C 0.230(2) 0.2767(10) 0.0775(9) 0.062(4) Uani 1 1 d U
H21A H 0.3107 0.2822 0.0482 0.093 Uiso 1 1 calc R
H21B H 0.2328 0.3231 0.1083 0.093 Uiso 1 1 calc R
H21C H 0.1319 0.2757 0.0505 0.093 Uiso 1 1 calc R
C22 C -0.258(10) 0.421(6) -0.029(3) 0.256(16) Uani 0.53(3) 1 d PDU
H22A H -0.2827 0.4772 -0.0451 0.307 Uiso 0.53(3) 1 calc PR
H22B H -0.3332 0.3818 -0.0497 0.307 Uiso 0.53(3) 1 calc PR

loop_
_atom_site_aniso_label
_atom_site_aniso_U_11
_atom_site_aniso_U_22
_atom_site_aniso_U_33
_atom_site_aniso_U_23
_atom_site_aniso_U_13
_atom_site_aniso_U_12
Au1 0.0306(3) 0.0269(3) 0.0455(4) -0.0073(2) 0.0043(2) -0.0026(2)
Br1 0.0369(9) 0.0544(10) 0.0953(14) -0.0074(9) -0.0084(8) 0.0036(8)
N1 0.031(4) 0.042(5) 0.049(6) -0.019(4) 0.000(4) 0.005(4)
C1 0.034(6) 0.036(5) 0.043(5) -0.011(4) -0.001(4) 0.007(4)
Cl1 0.38(3) 0.18(2) 0.190(19) 0.033(16) -0.060(19) -0.07(2)
Br2 0.0629(11) 0.0855(13) 0.0481(10) 0.0092(9) 0.0095(8) -0.0008(10)
N2 0.033(5) 0.039(5) 0.048(6) -0.014(4) 0.000(4) -0.001(4)
C2 0.031(6) 0.042(5) 0.049(6) -0.012(5) 0.006(5) 0.000(5)
Cl2 0.34(3) 0.23(2) 0.22(2) -0.006(18) -0.08(2) -0.05(2)
Br3 0.0547(10) 0.0620(11) 0.0632(11) 0.0007(8) 0.0252(8) -0.0027(8)
C3 0.045(7) 0.042(6) 0.047(6) -0.011(5) 0.006(6) 0.001(5)
C4 0.049(7) 0.033(5) 0.052(6) -0.006(5) -0.001(6) 0.006(5)
C5 0.054(7) 0.032(6) 0.052(6) 0.001(5) 0.002(6) 0.005(6)
C6 0.047(7) 0.038(5) 0.045(6) -0.003(4) 0.003(5) 0.012(5)
C7 0.045(8) 0.051(8) 0.070(9) -0.014(7) 0.017(7) -0.011(6)
C8 0.071(10) 0.037(7) 0.068(9) -0.014(6) -0.001(8) 0.004(7)
C9 0.080(10) 0.046(9) 0.054(7) -0.001(6) 0.018(8) 0.008(8)
C10 0.029(4) 0.034(6) 0.044(6) -0.010(4) 0.003(4) -0.007(4)
C11 0.039(6) 0.053(7) 0.061(8) -0.022(6) -0.005(6) 0.006(5)
C12 0.039(5) 0.054(7) 0.059(8) -0.023(6) -0.005(6) 0.002(5)
C13 0.036(6) 0.033(5) 0.054(5) -0.011(4) -0.001(5) -0.004(5)
C14 0.047(7) 0.035(5) 0.050(6) -0.007(4) 0.005(5) -0.016(5)
C15 0.046(7) 0.032(5) 0.054(6) -0.003(5) -0.001(6) -0.011(5)
C16 0.043(6) 0.033(5) 0.050(6) -0.009(5) -0.003(5) -0.007(5)
C17 0.050(7) 0.037(5) 0.049(6) -0.007(5) 0.005(6) -0.001(6)
C18 0.049(7) 0.034(5) 0.049(6) -0.006(4) 0.002(5) 0.002(5)
C19 0.084(11) 0.057(9) 0.060(8) -0.005(7) 0.021(8) -0.019(9)
C20 0.041(8) 0.041(7) 0.074(9) -0.012(7) -0.006(7) 0.008(6)
C21 0.084(11) 0.045(7) 0.053(8) 0.002(6) -0.009(8) 0.015(8)
C22 0.35(3) 0.21(2) 0.190(19) 0.01(2) -0.07(2) -0.05(2)

loop_
_atom_type_symbol
_atom_type_description
_atom_type_scat_dispersion_real
_atom_type_scat_dispersion_imag
_atom_type_scat_source
C C 0.0033 0.0016 'International Tables Vol C Tables 4.2.6.8 and 6.1.1.4'
H H 0.0000 0.0000 'International Tables Vol C Tables 4.2.6.8 and 6.1.1.4'
N N 0.0061 0.0033 'International Tables Vol C Tables 4.2.6.8 and 6.1.1.4'
Cl Cl 0.1484 0.1585 'International Tables Vol C Tables 4.2.6.8 and 6.1.1.4'
Br Br -0.2901 2.4595 'International Tables Vol C Tables 4.2.6.8 and 6.1.1.4'
Au Au -2.0133 8.8022 'International Tables Vol C Tables 4.2.6.8 and 6.1.1.4'

loop_
_geom_angle_atom_site_label_1
_geom_angle_atom_site_label_2
_geom_angle_atom_site_label_3
_geom_angle
C10 Au1 Br2 91.0(4)
C10 Au1 Br3 90.9(4)
Br2 Au1 Br3 176.60(7)
C10 Au1 Br1 175.9(4)
Br2 Au1 Br1 88.71(7)
Br3 Au1 Br1 89.66(7)
C10 N1 C1 130.5(11)
C10 N1 C11 109.2(11)
C1 N1 C11 119.4(11)
C2 C1 C6 122.9(13)
C2 C1 N1 118.5(13)
C6 C1 N1 118.3(13)
C10 N2 C13 128.5(12)
C10 N2 C12 111.0(11)
C13 N2 C12 120.3(11)
C1 C2 C3 117.2(14)
C1 C2 C7 123.6(13)
C3 C2 C7 119.2(14)
C4 C3 C2 123.8(14)
C3 C4 C5 116.3(14)
C3 C4 C8 122.0(14)
C5 C4 C8 121.7(14)
C4 C5 C6 123.2(15)
C5 C6 C1 116.5(14)
C5 C6 C9 119.2(14)
C1 C6 C9 124.1(13)
N2 C10 N1 112.9(12)
N2 C10 Au1 120.9(10)
N1 C10 Au1 125.5(10)
N1 C11 C12 103.3(12)
N2 C12 C11 102.0(11)
C18 C13 C14 121.4(13)
C18 C13 N2 119.2(13)
C14 C13 N2 119.2(13)
C15 C14 C13 117.2(14)
C15 C14 C19 120.7(14)
C13 C14 C19 122.0(14)
C14 C15 C16 122.3(14)
C17 C16 C15 118.2(14)
C17 C16 C20 121.1(14)
C15 C16 C20 120.7(14)
C16 C17 C18 122.3(15)
C17 C18 C13 118.3(14)
C17 C18 C21 119.4(14)
C13 C18 C21 122.3(13)
Cl1 C22 Cl2 93(5)

loop_
_geom_bond_atom_site_label_1
_geom_bond_atom_site_label_2
_geom_bond_distance
Au1 C10 2.052(13)
Au1 Br2 2.4108(18)
Au1 Br3 2.4169(17)
Au1 Br1 2.4468(17)
N1 C10 1.337(17)
N1 C1 1.443(17)
N1 C11 1.481(18)
C1 C2 1.37(2)
C1 C6 1.40(2)
Cl1 C22 1.69(6)
N2 C10 1.292(17)
N2 C13 1.434(18)
N2 C12 1.496(19)
C2 C3 1.39(2)
C2 C7 1.51(2)
Cl2 C22 1.69(6)
C3 C4 1.37(2)
C4 C5 1.40(2)
C4 C8 1.51(2)
C5 C6 1.39(2)
C6 C9 1.50(2)
C11 C12 1.52(2)
C13 C18 1.40(2)
C13 C14 1.40(2)
C14 C15 1.40(2)
C14 C19 1.50(2)
C15 C16 1.39(2)
C16 C17 1.37(2)
C16 C20 1.53(2)
C17 C18 1.39(2)
C18 C21 1.51(2)

loop_
_geom_torsion_atom_site_label_1
_geom_torsion_atom_site_label_2
_geom_torsion_atom_site_label_3
_geom_torsion_atom_site_label_4
_geom_torsion
C10 N1 C1 C2 -109.6(17)
C11 N1 C1 C2 82.5(18)
C10 N1 C1 C6 77(2)
C11 N1 C1 C6 -90.8(17)
C6 C1 C2 C3 -3(2)
N1 C1 C2 C3 -175.9(12)
C6 C1 C2 C7 174.6(14)
N1 C1 C2 C7 2(2)
C1 C2 C3 C4 1(2)
C7 C2 C3 C4 -176.8(14)
C2 C3 C4 C5 2(2)
C2 C3 C4 C8 -178.4(14)
C3 C4 C5 C6 -3(2)
C8 C4 C5 C6 177.5(14)
C4 C5 C6 C1 1(2)
C4 C5 C6 C9 177.5(14)
C2 C1 C6 C5 2(2)
N1 C1 C6 C5 175.0(12)
C2 C1 C6 C9 -174.2(14)
N1 C1 C6 C9 -1(2)
C13 N2 C10 N1 176.0(14)
C12 N2 C10 N1 1.1(18)
C13 N2 C10 Au1 -13(2)
C12 N2 C10 Au1 172.0(10)
C1 N1 C10 N2 -177.9(14)
C11 N1 C10 N2 -9.0(18)
C1 N1 C10 Au1 12(2)
C11 N1 C10 Au1 -179.4(11)
Br2 Au1 C10 N2 -101.8(12)
Br3 Au1 C10 N2 81.1(12)
Br1 Au1 C10 N2 -16(7)
Br2 Au1 C10 N1 67.9(12)
Br3 Au1 C10 N1 -109.2(12)
Br1 Au1 C10 N1 153(5)
C10 N1 C11 C12 12.6(17)
C1 N1 C11 C12 -177.1(13)
C10 N2 C12 C11 6.8(18)
C13 N2 C12 C11 -168.6(13)
N1 C11 C12 N2 -11.1(16)
C10 N2 C13 C18 -95.7(19)
C12 N2 C13 C18 78.8(18)
C10 N2 C13 C14 88.8(19)
C12 N2 C13 C14 -96.6(17)
C18 C13 C14 C15 6(2)
N2 C13 C14 C15 -178.4(12)
C18 C13 C14 C19 -172.2(15)
N2 C13 C14 C19 3(2)
C13 C14 C15 C16 -3(2)
C19 C14 C15 C16 175.7(14)
C14 C15 C16 C17 -1(2)
C14 C15 C16 C20 178.3(13)
C15 C16 C17 C18 2(2)
C20 C16 C17 C18 -177.4(14)
C16 C17 C18 C13 1(2)
C16 C17 C18 C21 -178.5(15)
C14 C13 C18 C17 -5(2)
N2 C13 C18 C17 179.2(12)
C14 C13 C18 C21 174.1(15)
N2 C13 C18 C21 -1(2)
